data_1514403
loop_
_publ_author_name
'Yin, Haolin'
'Lewis, Andrew J.'
'Williams, Ursula J.'
'Carroll, Patrick J.'
'Schelter, Eric J.'

_publ_section_title
;
 Fluorinated diarylamide complexes of uranium(iii, iv) incorporating
 ancillary fluorine-to-uranium dative interactions
;
_journal_issue 2
_journal_name_full 'Chemical Science'
_journal_page_first 798
_journal_paper_doi 10.1039/c2sc21458j
_journal_volume 4
_journal_year 2013
_chemical_formula_sum 'C88.5 H66 F18 N3 O2 P2 U'
_chemical_formula_weight 1845.41
_space_group_IT_number 2
_symmetry_cell_setting triclinic
_symmetry_Int_Tables_number 2
_symmetry_space_group_name_Hall '-P 1'
_symmetry_space_group_name_H-M 'P -1'
_atom_sites_solution_hydrogens geom
_atom_sites_solution_primary direct
_audit_creation_method SHELXL-97
_cell_angle_alpha 76.559(3)
_cell_angle_beta 87.948(3)
_cell_angle_gamma 84.674(3)
_cell_formula_units_Z 2
_cell_length_a 13.4814(8)
_cell_length_b 16.1925(10)
_cell_length_c 19.0979(11)
_cell_measurement_temperature 143(1)
_cell_volume 4036.9(4)
_computing_data_collection 'Bruker APEX2'
_computing_data_reduction 'Bruker SAINT'
_computing_structure_refinement 'SHELXL-97 (Sheldrick, 2008)'
_computing_structure_solution 'SHELXS-97 (Sheldrick, 2008)'
_diffrn_ambient_temperature 143(1)
_diffrn_measured_fraction_theta_full 0.960
_diffrn_measured_fraction_theta_max 0.960
_diffrn_measurement_device 'CCD Area Detector'
_diffrn_measurement_device_type 'Bruker APEXII'
_diffrn_measurement_method 'phi and omega scans'
_diffrn_radiation_monochromator graphite
_diffrn_radiation_source 'sealed tube'
_diffrn_radiation_type MoK\a
_diffrn_radiation_wavelength 0.71073
_diffrn_reflns_av_R_equivalents 0.0788
_diffrn_reflns_av_sigmaI/netI 0.0729
_diffrn_reflns_limit_h_max 17
_diffrn_reflns_limit_h_min -17
_diffrn_reflns_limit_k_max 21
_diffrn_reflns_limit_k_min -19
_diffrn_reflns_limit_l_max 24
_diffrn_reflns_limit_l_min -24
_diffrn_reflns_number 96002
_diffrn_reflns_theta_full 27.83
_diffrn_reflns_theta_max 27.83
_diffrn_reflns_theta_min 1.86
_exptl_absorpt_coefficient_mu 2.142
_exptl_absorpt_correction_T_max 0.7456
_exptl_absorpt_correction_T_min 0.5265
_exptl_absorpt_correction_type multi-scan
_exptl_absorpt_process_details '(SADABS; Sheldrick, 2007)'
_exptl_crystal_density_diffrn 1.518
_exptl_crystal_density_method 'not measured'
_exptl_crystal_F_000 1836
_exptl_crystal_size_max 0.42
_exptl_crystal_size_mid 0.10
_exptl_crystal_size_min 0.02
_refine_diff_density_max 2.449
_refine_diff_density_min -3.167
_refine_diff_density_rms 0.159
_refine_ls_extinction_method none
_refine_ls_goodness_of_fit_ref 1.096
_refine_ls_hydrogen_treatment constr
_refine_ls_matrix_type full
_refine_ls_number_parameters 999
_refine_ls_number_reflns 18420
_refine_ls_number_restraints 0
_refine_ls_restrained_S_all 1.096
_refine_ls_R_factor_all 0.0964
_refine_ls_R_factor_gt 0.0588
_refine_ls_shift/su_max 0.057
_refine_ls_shift/su_mean 0.001
_refine_ls_structure_factor_coef Fsqd
_refine_ls_weighting_details 'calc w=1/[\s^2^(Fo^2^)+(0.0910P)^2^+4.1392P] where P=(Fo^2^+2Fc^2^)/3'
_refine_ls_weighting_scheme calc
_refine_ls_wR_factor_gt 0.1441
_refine_ls_wR_factor_ref 0.1670
_reflns_number_gt 13324
_reflns_number_total 18420
_reflns_threshold_expression >2sigma(I)
_cod_data_source_file c2sc21458j.txt
_cod_data_source_block UP4056(3)
_cod_original_sg_symbol_H-M 'P -1 '
_cod_original_formula_sum 'C88.50 H66 F18 N3 O2 P2 U'
_cod_database_code 1514403

loop_
_symmetry_equiv_pos_as_xyz
'x, y, z'
'-x, -y, -z'

loop_
_atom_site_label
_atom_site_type_symbol
_atom_site_fract_x
_atom_site_fract_y
_atom_site_fract_z
_atom_site_U_iso_or_equiv
_atom_site_adp_type
_atom_site_occupancy
_atom_site_symmetry_multiplicity
_atom_site_calc_flag
_atom_site_refinement_flags
U1 U 0.289260(16) 0.318712(15) 0.770346(12) 0.03064(9) Uani 1 1 d .
P1 P 0.15473(12) 0.11374(11) 0.78323(9) 0.0350(4) Uani 1 1 d .
P2 P 0.38115(11) 0.53698(11) 0.77752(8) 0.0313(3) Uani 1 1 d .
F1 F 0.6078(4) 0.0679(4) 0.5205(3) 0.0847(17) Uani 1 1 d .
F2 F 0.6327(5) 0.0371(4) 0.6345(3) 0.106(2) Uani 1 1 d .
F3 F 0.5307(5) -0.0286(3) 0.5880(3) 0.0900(18) Uani 1 1 d .
F4 F 0.2267(5) 0.2528(4) 0.4638(3) 0.099(2) Uani 1 1 d .
F5 F 0.1430(4) 0.2078(4) 0.5585(3) 0.0924(18) Uani 1 1 d .
F6 F 0.2097(5) 0.1199(4) 0.4982(3) 0.095(2) Uani 1 1 d .
F7 F 0.6688(5) 0.2341(5) 1.0414(4) 0.112(2) Uani 1 1 d .
F8 F 0.5413(5) 0.2343(6) 1.1073(4) 0.139(3) Uani 1 1 d .
F9 F 0.6320(5) 0.1197(4) 1.1049(4) 0.106(2) Uani 1 1 d .
F10 F 0.6147(6) 0.0875(4) 0.8123(4) 0.119(3) Uani 1 1 d .
F11 F 0.4911(4) 0.0214(5) 0.8317(5) 0.145(4) Uani 1 1 d .
F12 F 0.6119(6) -0.0134(4) 0.8997(4) 0.131(3) Uani 1 1 d .
F13 F -0.1636(6) 0.6387(4) 0.7672(4) 0.111(2) Uani 1 1 d .
F14 F -0.1401(5) 0.6263(5) 0.6627(3) 0.132(3) Uani 1 1 d .
F15 F -0.2591(4) 0.5735(4) 0.7224(5) 0.126(3) Uani 1 1 d .
F16 F -0.1659(6) 0.2772(6) 0.9060(4) 0.171(5) Uani 1 1 d .
F17 F -0.1281(9) 0.3597(6) 0.9626(4) 0.184(5) Uani 1 1 d .
F18 F -0.0258(4) 0.2685(5) 0.9452(3) 0.116(3) Uani 1 1 d .
O1 O 0.2171(3) 0.1881(3) 0.7756(2) 0.0401(10) Uani 1 1 d .
O2 O 0.3536(3) 0.4508(3) 0.7718(2) 0.0348(9) Uani 1 1 d .
N1 N 0.4237(4) 0.2802(3) 0.6959(3) 0.0319(11) Uani 1 1 d .
N2 N 0.3070(4) 0.2759(4) 0.9000(3) 0.0381(12) Uani 1 1 d .
N3 N 0.1418(3) 0.3962(3) 0.7151(3) 0.0327(11) Uani 1 1 d .
C1 C 0.5170(4) 0.3108(4) 0.6987(3) 0.0322(13) Uani 1 1 d .
C2 C 0.5537(5) 0.3212(4) 0.7633(3) 0.0377(14) Uani 1 1 d .
H2 H 0.5179 0.3035 0.8059 0.050 Uiso 1 1 calc R
C3 C 0.6411(5) 0.3571(5) 0.7651(4) 0.0478(17) Uani 1 1 d .
H3 H 0.6634 0.3636 0.8088 0.064 Uiso 1 1 calc R
C4 C 0.6970(5) 0.3837(5) 0.7036(4) 0.0526(19) Uani 1 1 d .
H4 H 0.7553 0.4096 0.7052 0.070 Uiso 1 1 calc R
C5 C 0.6642(5) 0.3710(5) 0.6393(4) 0.0481(17) Uani 1 1 d .
H5 H 0.7032 0.3855 0.5979 0.064 Uiso 1 1 calc R
C6 C 0.5745(5) 0.3373(4) 0.6356(3) 0.0365(14) Uani 1 1 d .
H6 H 0.5521 0.3321 0.5915 0.049 Uiso 1 1 calc R
C7 C 0.4149(5) 0.2281(4) 0.6478(3) 0.0319(13) Uani 1 1 d .
C8 C 0.4904(5) 0.1659(4) 0.6393(3) 0.0396(15) Uani 1 1 d .
H8 H 0.5494 0.1605 0.6644 0.053 Uiso 1 1 calc R
C9 C 0.4788(6) 0.1123(4) 0.5943(4) 0.0473(17) Uani 1 1 d .
C10 C 0.3930(6) 0.1169(4) 0.5561(4) 0.0499(18) Uani 1 1 d .
H10 H 0.3861 0.0806 0.5256 0.066 Uiso 1 1 calc R
C11 C 0.3183(6) 0.1770(4) 0.5646(3) 0.0437(16) Uani 1 1 d .
C12 C 0.3277(5) 0.2327(4) 0.6091(3) 0.0350(14) Uani 1 1 d .
H12 H 0.2756 0.2733 0.6132 0.046 Uiso 1 1 calc R
C13 C 0.5631(8) 0.0478(6) 0.5853(5) 0.069(3) Uani 1 1 d .
C14 C 0.2252(7) 0.1884(5) 0.5218(5) 0.063(2) Uani 1 1 d .
C15 C 0.2476(5) 0.3164(5) 0.9473(3) 0.0382(15) Uani 1 1 d .
C16 C 0.2243(5) 0.2744(5) 1.0182(4) 0.0463(17) Uani 1 1 d .
H16 H 0.2504 0.2186 1.0364 0.062 Uiso 1 1 calc R
C17 C 0.1623(5) 0.3161(6) 1.0614(4) 0.0529(19) Uani 1 1 d .
H17 H 0.1485 0.2884 1.1086 0.070 Uiso 1 1 calc R
C18 C 0.1209(5) 0.3986(6) 1.0347(4) 0.059(2) Uani 1 1 d .
H18 H 0.0799 0.4263 1.0639 0.079 Uiso 1 1 calc R
C19 C 0.1410(5) 0.4391(5) 0.9646(4) 0.0540(19) Uani 1 1 d .
H19 H 0.1120 0.4938 0.9458 0.072 Uiso 1 1 calc R
C20 C 0.2044(5) 0.3983(5) 0.9220(4) 0.0441(16) Uani 1 1 d .
H20 H 0.2182 0.4270 0.8751 0.059 Uiso 1 1 calc R
C21 C 0.3892(5) 0.2221(4) 0.9268(3) 0.0380(14) Uani 1 1 d .
C22 C 0.4433(5) 0.2286(5) 0.9858(3) 0.0412(15) Uani 1 1 d .
H22 H 0.4200 0.2676 1.0127 0.055 Uiso 1 1 calc R
C23 C 0.5313(5) 0.1782(5) 1.0052(4) 0.0506(18) Uani 1 1 d .
C24 C 0.5693(5) 0.1194(5) 0.9670(4) 0.0520(18) Uani 1 1 d .
H24 H 0.6291 0.0866 0.9796 0.069 Uiso 1 1 calc R
C25 C 0.5145(5) 0.1111(5) 0.9089(4) 0.0461(17) Uani 1 1 d .
C26 C 0.4263(5) 0.1595(5) 0.8896(4) 0.0434(16) Uani 1 1 d .
H26 H 0.3905 0.1509 0.8516 0.058 Uiso 1 1 calc R
C27 C 0.5891(7) 0.1903(7) 1.0658(5) 0.075(3) Uani 1 1 d .
C28 C 0.5566(6) 0.0515(6) 0.8643(5) 0.060(2) Uani 1 1 d .
C29 C 0.1572(4) 0.4245(4) 0.6403(3) 0.0324(13) Uani 1 1 d .
C30 C 0.0889(5) 0.4151(4) 0.5891(3) 0.0375(14) Uani 1 1 d .
H30 H 0.0270 0.3962 0.6045 0.050 Uiso 1 1 calc R
C31 C 0.1123(5) 0.4334(5) 0.5165(4) 0.0459(17) Uani 1 1 d .
H31 H 0.0663 0.4266 0.4836 0.061 Uiso 1 1 calc R
C32 C 0.2045(5) 0.4620(5) 0.4924(4) 0.0486(17) Uani 1 1 d .
H32 H 0.2208 0.4735 0.4436 0.065 Uiso 1 1 calc R
C33 C 0.2701(5) 0.4729(5) 0.5410(3) 0.0436(16) Uani 1 1 d .
H33 H 0.3316 0.4920 0.5249 0.058 Uiso 1 1 calc R
C34 C 0.2476(5) 0.4562(4) 0.6141(3) 0.0366(14) Uani 1 1 d .
H34 H 0.2931 0.4663 0.6460 0.049 Uiso 1 1 calc R
C35 C 0.0503(4) 0.4142(4) 0.7455(3) 0.0312(13) Uani 1 1 d .
C36 C -0.0139(4) 0.4866(4) 0.7177(3) 0.0342(14) Uani 1 1 d .
H36 H 0.0019 0.5228 0.6741 0.046 Uiso 1 1 calc R
C37 C -0.1012(4) 0.5052(4) 0.7544(3) 0.0359(14) Uani 1 1 d .
C38 C -0.1279(5) 0.4524(5) 0.8189(3) 0.0398(15) Uani 1 1 d .
H38 H -0.1857 0.4654 0.8437 0.053 Uiso 1 1 calc R
C39 C -0.0663(5) 0.3803(5) 0.8454(3) 0.0389(15) Uani 1 1 d .
C40 C 0.0208(4) 0.3606(4) 0.8098(3) 0.0367(14) Uani 1 1 d .
H40 H 0.0603 0.3108 0.8289 0.049 Uiso 1 1 calc R
C41 C -0.1646(5) 0.5851(5) 0.7256(4) 0.0472(17) Uani 1 1 d .
C42 C -0.0955(6) 0.3184(6) 0.9126(4) 0.062(2) Uani 1 1 d .
C43 C 0.2027(5) 0.0410(5) 0.7283(4) 0.0480(18) Uani 1 1 d .
C44 C 0.2987(6) 0.0076(6) 0.7369(5) 0.068(2) Uani 1 1 d .
H44 H 0.3403 0.0257 0.7671 0.091 Uiso 1 1 calc R
C45 C 0.3344(8) -0.0537(7) 0.7004(6) 0.086(3) Uani 1 1 d .
H45 H 0.3999 -0.0775 0.7064 0.114 Uiso 1 1 calc R
C46 C 0.2724(10) -0.0797(7) 0.6550(6) 0.090(3) Uani 1 1 d .
H46 H 0.2961 -0.1222 0.6317 0.120 Uiso 1 1 calc R
C47 C 0.1769(10) -0.0437(7) 0.6441(6) 0.096(4) Uani 1 1 d .
H47 H 0.1357 -0.0617 0.6136 0.127 Uiso 1 1 calc R
C48 C 0.1395(6) 0.0236(6) 0.6809(4) 0.057(2) Uani 1 1 d .
H48 H 0.0766 0.0523 0.6723 0.076 Uiso 1 1 calc R
C49 C 0.1541(4) 0.0528(5) 0.8749(4) 0.0410(16) Uani 1 1 d .
C50 C 0.1392(6) -0.0336(5) 0.8903(5) 0.060(2) Uani 1 1 d .
H50 H 0.1332 -0.0607 0.8529 0.079 Uiso 1 1 calc R
C51 C 0.1335(7) -0.0787(6) 0.9601(6) 0.077(3) Uani 1 1 d .
H51 H 0.1216 -0.1360 0.9703 0.102 Uiso 1 1 calc R
C52 C 0.1452(7) -0.0391(7) 1.0147(5) 0.074(3) Uani 1 1 d .
H52 H 0.1433 -0.0702 1.0622 0.098 Uiso 1 1 calc R
C53 C 0.1600(7) 0.0468(7) 1.0002(5) 0.075(3) Uani 1 1 d .
H53 H 0.1667 0.0731 1.0380 0.100 Uiso 1 1 calc R
C54 C 0.1649(6) 0.0938(6) 0.9294(4) 0.057(2) Uani 1 1 d .
H54 H 0.1752 0.1514 0.9192 0.076 Uiso 1 1 calc R
C55 C 0.0281(5) 0.1463(4) 0.7584(4) 0.0403(15) Uani 1 1 d .
C56 C -0.0493(6) 0.1031(7) 0.7932(5) 0.076(3) Uani 1 1 d .
H56 H -0.0367 0.0578 0.8328 0.101 Uiso 1 1 calc R
C57 C -0.1446(6) 0.1263(8) 0.7699(6) 0.084(3) Uani 1 1 d .
H57 H -0.1961 0.0955 0.7930 0.112 Uiso 1 1 calc R
C58 C -0.1655(6) 0.1936(6) 0.7137(6) 0.074(3) Uani 1 1 d .
H58 H -0.2311 0.2106 0.7000 0.098 Uiso 1 1 calc R
C59 C -0.0900(7) 0.2355(6) 0.6778(6) 0.088(4) Uani 1 1 d .
H59 H -0.1037 0.2795 0.6375 0.118 Uiso 1 1 calc R
C60 C 0.0066(6) 0.2140(6) 0.7002(5) 0.070(3) Uani 1 1 d .
H60 H 0.0576 0.2448 0.6762 0.093 Uiso 1 1 calc R
C61 C 0.4766(4) 0.5260(4) 0.8431(3) 0.0337(13) Uani 1 1 d .
C62 C 0.5419(5) 0.5886(5) 0.8390(4) 0.0496(18) Uani 1 1 d .
H62 H 0.5353 0.6384 0.8030 0.066 Uiso 1 1 calc R
C63 C 0.6166(5) 0.5761(6) 0.8889(4) 0.058(2) Uani 1 1 d .
H63 H 0.6594 0.6184 0.8872 0.077 Uiso 1 1 calc R
C64 C 0.6285(6) 0.5020(6) 0.9409(4) 0.058(2) Uani 1 1 d .
H64 H 0.6799 0.4935 0.9737 0.077 Uiso 1 1 calc R
C65 C 0.5643(6) 0.4403(6) 0.9446(4) 0.059(2) Uani 1 1 d .
H65 H 0.5724 0.3901 0.9801 0.078 Uiso 1 1 calc R
C66 C 0.4882(5) 0.4514(5) 0.8964(3) 0.0448(16) Uani 1 1 d .
H66 H 0.4448 0.4093 0.8995 0.060 Uiso 1 1 calc R
C67 C 0.4275(5) 0.5960(4) 0.6934(3) 0.0349(14) Uani 1 1 d .
C68 C 0.4921(6) 0.5542(5) 0.6532(5) 0.061(2) Uani 1 1 d .
H68 H 0.5074 0.4957 0.6685 0.081 Uiso 1 1 calc R
C69 C 0.5340(6) 0.5979(6) 0.5913(5) 0.068(2) Uani 1 1 d .
H69 H 0.5803 0.5689 0.5664 0.090 Uiso 1 1 calc R
C70 C 0.5104(6) 0.6813(6) 0.5652(4) 0.064(2) Uani 1 1 d .
H70 H 0.5368 0.7095 0.5214 0.085 Uiso 1 1 calc R
C71 C 0.4465(10) 0.7241(7) 0.6046(5) 0.102(4) Uani 1 1 d .
H71 H 0.4303 0.7824 0.5883 0.135 Uiso 1 1 calc R
C72 C 0.4056(9) 0.6801(6) 0.6696(5) 0.088(4) Uani 1 1 d .
H72 H 0.3627 0.7095 0.6964 0.118 Uiso 1 1 calc R
C73 C 0.2738(5) 0.5997(4) 0.8018(4) 0.0395(15) Uani 1 1 d .
C74 C 0.2740(6) 0.6436(6) 0.8542(4) 0.060(2) Uani 1 1 d .
H74 H 0.3320 0.6419 0.8795 0.080 Uiso 1 1 calc R
C75 C 0.1894(6) 0.6907(6) 0.8704(5) 0.067(2) Uani 1 1 d .
H75 H 0.1905 0.7200 0.9068 0.089 Uiso 1 1 calc R
C76 C 0.1057(6) 0.6942(6) 0.8337(6) 0.068(3) Uani 1 1 d .
H76 H 0.0493 0.7278 0.8432 0.091 Uiso 1 1 calc R
C77 C 0.1034(7) 0.6485(8) 0.7825(8) 0.109(5) Uani 1 1 d .
H77 H 0.0443 0.6488 0.7587 0.145 Uiso 1 1 calc R
C78 C 0.1868(6) 0.6023(7) 0.7656(6) 0.092(4) Uani 1 1 d .
H78 H 0.1849 0.5726 0.7296 0.122 Uiso 1 1 calc R
C79 C 0.1294(5) 0.8494(4) 0.4865(4) 0.103(4) Uani 1 1 d G
C80 C 0.2145(5) 0.7933(5) 0.4870(5) 0.116(4) Uani 1 1 d G
H80 H 0.2718 0.8125 0.4624 0.154 Uiso 1 1 calc R
C81 C 0.2137(6) 0.7084(5) 0.5244(5) 0.118(5) Uani 1 1 d G
H81 H 0.2705 0.6710 0.5247 0.157 Uiso 1 1 calc R
C82 C 0.1278(7) 0.6796(4) 0.5613(5) 0.110(4) Uani 1 1 d G
H82 H 0.1273 0.6230 0.5862 0.146 Uiso 1 1 calc R
C83 C 0.0427(6) 0.7356(6) 0.5608(6) 0.170(8) Uani 1 1 d G
H83 H -0.0146 0.7164 0.5854 0.227 Uiso 1 1 calc R
C84 C 0.0434(5) 0.8206(5) 0.5234(5) 0.133(5) Uani 1 1 d G
H84 H -0.0133 0.8579 0.5231 0.177 Uiso 1 1 calc R
C85 C 0.1302(9) 0.9431(4) 0.4452(6) 0.134(5) Uani 1 1 d G
H85a H 0.1945 0.9524 0.4229 0.201 Uiso 1 1 calc R
H85b H 0.1165 0.9796 0.4780 0.201 Uiso 1 1 calc R
H85c H 0.0802 0.9558 0.4088 0.201 Uiso 1 1 calc R
C86 C 0.7367(10) -0.1540(8) 0.7389(7) 0.085(6) Uiso 0.50 1 d PG
C87 C 0.7629(12) -0.1204(11) 0.7959(8) 0.132(10) Uiso 0.50 1 d PG
H87 H 0.7156 -0.1120 0.8308 0.176 Uiso 0.50 1 calc PR
C88 C 0.8601(14) -0.0993(12) 0.8005(10) 0.182(16) Uiso 0.50 1 d PG
H88 H 0.8776 -0.0769 0.8385 0.243 Uiso 0.50 1 calc PR
C89 C 0.9310(11) -0.1119(11) 0.7481(11) 0.110(8) Uiso 0.50 1 d PG
H89 H 0.9958 -0.0978 0.7512 0.146 Uiso 0.50 1 calc PR
C90 C 0.9048(11) -0.1455(13) 0.6911(10) 0.176(15) Uiso 0.50 1 d PG
H90 H 0.9521 -0.1539 0.6562 0.235 Uiso 0.50 1 calc PR
C91 C 0.8076(12) -0.1666(12) 0.6865(8) 0.142(11) Uiso 0.50 1 d PG
H91 H 0.7901 -0.1890 0.6485 0.189 Uiso 0.50 1 calc PR
C92 C 0.6294(11) -0.1773(13) 0.7338(12) 0.132(10) Uiso 0.50 1 d PG
H92a H 0.6238 -0.1994 0.6918 0.198 Uiso 0.50 1 calc PR
H92b H 0.5839 -0.1273 0.7305 0.198 Uiso 0.50 1 calc PR
H92c H 0.6135 -0.2196 0.7759 0.198 Uiso 0.50 1 calc PR

loop_
_atom_site_aniso_label
_atom_site_aniso_U_11
_atom_site_aniso_U_22
_atom_site_aniso_U_33
_atom_site_aniso_U_23
_atom_site_aniso_U_13
_atom_site_aniso_U_12
U1 0.02274(12) 0.04332(15) 0.02651(12) -0.01184(9) 0.00634(8) 0.00085(8)
P1 0.0275(8) 0.0399(9) 0.0357(8) -0.0060(7) 0.0048(6) -0.0011(7)
P2 0.0247(7) 0.0418(9) 0.0304(8) -0.0161(7) 0.0033(6) 0.0000(6)
F1 0.094(4) 0.079(4) 0.083(4) -0.036(3) 0.029(3) 0.015(3)
F2 0.119(5) 0.107(5) 0.100(4) -0.064(4) -0.036(4) 0.067(4)
F3 0.127(5) 0.047(3) 0.097(4) -0.030(3) 0.019(4) 0.014(3)
F4 0.135(6) 0.090(4) 0.066(3) 0.003(3) -0.046(4) -0.020(4)
F5 0.062(3) 0.131(5) 0.100(4) -0.056(4) -0.029(3) -0.003(3)
F6 0.116(5) 0.076(4) 0.109(5) -0.048(3) -0.049(4) -0.008(3)
F7 0.094(5) 0.147(6) 0.108(5) -0.038(5) -0.024(4) -0.039(4)
F8 0.095(5) 0.241(9) 0.106(5) -0.114(6) -0.056(4) 0.071(5)
F9 0.104(5) 0.109(5) 0.098(5) -0.009(4) -0.059(4) 0.014(4)
F10 0.134(6) 0.109(5) 0.126(6) -0.058(4) 0.081(5) -0.023(4)
F11 0.054(3) 0.176(7) 0.260(10) -0.174(8) -0.013(5) 0.018(4)
F12 0.162(7) 0.108(5) 0.114(5) -0.046(4) -0.020(5) 0.088(5)
F13 0.153(6) 0.075(4) 0.111(5) -0.049(4) -0.040(4) 0.048(4)
F14 0.130(5) 0.138(6) 0.070(4) 0.042(4) 0.048(4) 0.097(5)
F15 0.039(3) 0.092(4) 0.235(9) -0.018(5) -0.030(4) 0.016(3)
F16 0.125(6) 0.226(9) 0.120(6) 0.097(6) -0.050(5) -0.133(7)
F17 0.303(13) 0.133(7) 0.084(5) 0.008(5) 0.116(7) 0.016(8)
F18 0.067(4) 0.151(6) 0.084(4) 0.064(4) 0.015(3) -0.007(4)
O1 0.041(3) 0.041(2) 0.036(2) -0.004(2) 0.003(2) -0.004(2)
O2 0.030(2) 0.046(3) 0.031(2) -0.0161(19) 0.0016(17) 0.0012(19)
N1 0.026(2) 0.041(3) 0.033(3) -0.018(2) 0.011(2) -0.005(2)
N2 0.035(3) 0.049(3) 0.029(3) -0.011(2) 0.002(2) 0.005(2)
N3 0.021(2) 0.042(3) 0.031(3) -0.003(2) 0.007(2) -0.002(2)
C1 0.026(3) 0.036(3) 0.037(3) -0.015(3) 0.005(2) 0.000(2)
C2 0.034(3) 0.047(4) 0.035(3) -0.015(3) 0.004(3) -0.003(3)
C3 0.034(4) 0.062(5) 0.054(4) -0.026(4) -0.003(3) -0.005(3)
C4 0.027(3) 0.077(5) 0.062(5) -0.030(4) 0.009(3) -0.016(3)
C5 0.042(4) 0.045(4) 0.055(4) -0.010(3) 0.016(3) -0.003(3)
C6 0.033(3) 0.039(4) 0.037(3) -0.008(3) 0.010(3) -0.002(3)
C7 0.034(3) 0.036(3) 0.028(3) -0.012(3) 0.007(2) -0.006(3)
C8 0.044(4) 0.043(4) 0.034(3) -0.016(3) 0.004(3) 0.001(3)
C9 0.066(5) 0.044(4) 0.033(3) -0.015(3) 0.005(3) 0.006(3)
C10 0.078(5) 0.037(4) 0.037(4) -0.016(3) -0.005(4) 0.002(4)
C11 0.060(5) 0.040(4) 0.033(3) -0.010(3) -0.003(3) -0.010(3)
C12 0.041(4) 0.036(3) 0.028(3) -0.008(3) 0.003(3) -0.004(3)
C13 0.094(7) 0.059(5) 0.056(5) -0.030(4) 0.003(5) 0.017(5)
C14 0.084(7) 0.057(5) 0.055(5) -0.023(4) -0.021(5) -0.010(5)
C15 0.027(3) 0.060(4) 0.032(3) -0.018(3) 0.003(2) -0.004(3)
C16 0.038(4) 0.070(5) 0.035(3) -0.021(3) 0.002(3) -0.004(3)
C17 0.037(4) 0.086(6) 0.040(4) -0.025(4) 0.011(3) -0.004(4)
C18 0.032(4) 0.099(7) 0.057(5) -0.042(5) 0.012(3) -0.004(4)
C19 0.037(4) 0.065(5) 0.062(5) -0.025(4) 0.009(3) 0.007(3)
C20 0.035(4) 0.057(4) 0.042(4) -0.018(3) 0.009(3) -0.007(3)
C21 0.032(3) 0.047(4) 0.033(3) -0.005(3) 0.007(3) -0.005(3)
C22 0.035(3) 0.054(4) 0.034(3) -0.011(3) 0.003(3) 0.002(3)
C23 0.039(4) 0.068(5) 0.044(4) -0.013(4) 0.000(3) -0.001(4)
C24 0.035(4) 0.059(5) 0.061(5) -0.014(4) -0.004(3) 0.003(3)
C25 0.035(4) 0.051(4) 0.052(4) -0.011(3) 0.006(3) -0.004(3)
C26 0.034(3) 0.055(4) 0.039(4) -0.006(3) 0.007(3) -0.003(3)
C27 0.054(5) 0.105(8) 0.065(6) -0.028(6) -0.023(5) 0.020(5)
C28 0.035(4) 0.064(5) 0.086(6) -0.028(5) 0.004(4) 0.004(4)
C29 0.025(3) 0.037(3) 0.033(3) -0.007(3) 0.005(2) 0.002(2)
C30 0.026(3) 0.048(4) 0.039(3) -0.012(3) 0.002(3) -0.005(3)
C31 0.042(4) 0.061(5) 0.038(4) -0.018(3) 0.001(3) -0.008(3)
C32 0.048(4) 0.068(5) 0.030(3) -0.014(3) 0.009(3) -0.006(4)
C33 0.034(3) 0.062(5) 0.035(3) -0.012(3) 0.016(3) -0.009(3)
C34 0.028(3) 0.047(4) 0.037(3) -0.014(3) 0.007(3) -0.007(3)
C35 0.022(3) 0.048(4) 0.026(3) -0.014(3) 0.002(2) -0.007(3)
C36 0.023(3) 0.052(4) 0.027(3) -0.012(3) 0.005(2) 0.000(3)
C37 0.025(3) 0.051(4) 0.035(3) -0.018(3) 0.004(2) 0.000(3)
C38 0.027(3) 0.065(4) 0.031(3) -0.018(3) 0.007(2) -0.005(3)
C39 0.028(3) 0.059(4) 0.030(3) -0.008(3) 0.006(2) -0.012(3)
C40 0.026(3) 0.046(4) 0.038(3) -0.007(3) 0.003(3) -0.007(3)
C41 0.038(4) 0.057(4) 0.045(4) -0.015(3) 0.008(3) 0.009(3)
C42 0.037(4) 0.090(6) 0.046(4) 0.008(4) 0.013(3) -0.005(4)
C43 0.036(4) 0.044(4) 0.058(4) -0.007(3) 0.015(3) 0.005(3)
C44 0.045(5) 0.087(7) 0.064(5) -0.009(5) 0.009(4) 0.016(4)
C45 0.075(7) 0.081(7) 0.089(7) -0.011(6) 0.031(6) 0.029(6)
C46 0.114(9) 0.071(7) 0.081(7) -0.025(6) 0.034(7) 0.017(6)
C47 0.105(9) 0.094(8) 0.099(8) -0.053(7) 0.019(7) 0.010(7)
C48 0.045(4) 0.078(6) 0.043(4) 0.000(4) -0.018(3) -0.002(4)
C49 0.022(3) 0.053(4) 0.042(4) 0.000(3) 0.009(3) -0.001(3)
C50 0.058(5) 0.056(5) 0.054(5) 0.005(4) 0.015(4) 0.000(4)
C51 0.072(6) 0.063(6) 0.074(6) 0.018(5) 0.030(5) 0.009(5)
C52 0.056(5) 0.095(7) 0.050(5) 0.017(5) 0.014(4) 0.006(5)
C53 0.070(6) 0.107(8) 0.039(4) 0.001(5) 0.004(4) -0.006(6)
C54 0.053(5) 0.075(6) 0.041(4) -0.008(4) 0.003(3) -0.007(4)
C55 0.031(3) 0.048(4) 0.041(4) -0.011(3) 0.001(3) 0.001(3)
C56 0.038(4) 0.108(8) 0.062(5) 0.015(5) 0.011(4) 0.005(5)
C57 0.035(5) 0.113(8) 0.093(7) 0.001(6) 0.007(5) -0.005(5)
C58 0.038(4) 0.060(5) 0.120(8) -0.014(6) -0.018(5) 0.004(4)
C59 0.061(6) 0.070(6) 0.120(9) 0.014(6) -0.045(6) -0.005(5)
C60 0.044(5) 0.061(5) 0.090(7) 0.015(5) -0.018(4) -0.011(4)
C61 0.026(3) 0.049(4) 0.029(3) -0.016(3) 0.004(2) -0.001(3)
C62 0.036(4) 0.068(5) 0.049(4) -0.021(4) 0.006(3) -0.010(3)
C63 0.029(4) 0.095(6) 0.061(5) -0.040(5) 0.001(3) -0.014(4)
C64 0.036(4) 0.104(7) 0.041(4) -0.037(5) -0.004(3) 0.003(4)
C65 0.060(5) 0.073(6) 0.042(4) -0.017(4) -0.010(4) 0.010(4)
C66 0.043(4) 0.061(5) 0.033(3) -0.018(3) -0.002(3) 0.003(3)
C67 0.033(3) 0.040(4) 0.033(3) -0.013(3) 0.004(3) 0.000(3)
C68 0.057(5) 0.049(4) 0.069(5) -0.007(4) 0.035(4) 0.008(4)
C69 0.063(5) 0.066(6) 0.067(5) -0.011(4) 0.037(4) 0.009(4)
C70 0.062(5) 0.083(6) 0.043(4) -0.009(4) 0.015(4) -0.010(5)
C71 0.140(10) 0.068(6) 0.070(6) 0.013(5) 0.051(7) 0.036(6)
C72 0.132(9) 0.053(5) 0.062(5) 0.003(4) 0.047(6) 0.034(5)
C73 0.028(3) 0.053(4) 0.043(4) -0.024(3) 0.004(3) 0.000(3)
C74 0.040(4) 0.095(6) 0.054(5) -0.042(5) -0.001(3) 0.012(4)
C75 0.049(5) 0.097(7) 0.063(5) -0.044(5) 0.013(4) 0.015(4)
C76 0.032(4) 0.076(6) 0.107(7) -0.050(5) 0.010(4) 0.007(4)
C77 0.042(5) 0.126(9) 0.192(13) -0.113(10) -0.044(7) 0.032(5)
C78 0.046(5) 0.119(8) 0.140(9) -0.101(8) -0.036(6) 0.034(5)
C79 0.105(10) 0.091(9) 0.129(11) -0.060(8) 0.005(8) -0.007(7)
C80 0.131(12) 0.089(9) 0.125(11) -0.026(8) 0.023(9) -0.008(8)
C81 0.132(12) 0.088(9) 0.137(12) -0.033(8) 0.023(10) -0.010(8)
C82 0.087(9) 0.097(9) 0.131(11) -0.004(8) 0.003(8) 0.012(7)
C83 0.119(13) 0.099(11) 0.28(2) -0.001(13) 0.021(14) -0.036(10)
C84 0.087(10) 0.143(14) 0.183(16) -0.061(12) 0.006(10) -0.020(9)
C85 0.147(13) 0.095(10) 0.161(14) -0.036(10) 0.008(11) -0.003(9)

loop_
_atom_type_symbol
_atom_type_description
_atom_type_scat_dispersion_real
_atom_type_scat_dispersion_imag
_atom_type_scat_source
C C 0.0033 0.0016 'International Tables Vol C Tables 4.2.6.8 and 6.1.1.4'
H H 0.0000 0.0000 'International Tables Vol C Tables 4.2.6.8 and 6.1.1.4'
N N 0.0061 0.0033 'International Tables Vol C Tables 4.2.6.8 and 6.1.1.4'
O O 0.0106 0.0060 'International Tables Vol C Tables 4.2.6.8 and 6.1.1.4'
P P 0.1023 0.0942 'International Tables Vol C Tables 4.2.6.8 and 6.1.1.4'
F F 0.0171 0.0103 'International Tables Vol C Tables 4.2.6.8 and 6.1.1.4'
U U -9.6767 9.6646 'International Tables Vol C Tables 4.2.6.8 and 6.1.1.4'

loop_
_geom_angle_atom_site_label_1
_geom_angle_atom_site_label_2
_geom_angle_atom_site_label_3
_geom_angle
O2 U1 O1 175.99(14)
O2 U1 N1 92.45(15)
O1 U1 N1 91.46(16)
O2 U1 N3 89.15(16)
O1 U1 N3 89.70(16)
N1 U1 N3 119.20(17)
O2 U1 N2 89.14(17)
O1 U1 N2 88.23(17)
N1 U1 N2 118.53(17)
N3 U1 N2 122.26(17)
O1 P1 C55 112.6(3)
O1 P1 C49 110.6(3)
C55 P1 C49 107.5(3)
O1 P1 C43 112.1(3)
C55 P1 C43 107.1(3)
C49 P1 C43 106.6(3)
O2 P2 C67 111.5(3)
O2 P2 C61 110.6(3)
C67 P2 C61 107.7(3)
O2 P2 C73 110.6(3)
C67 P2 C73 106.7(3)
C61 P2 C73 109.6(3)
P1 O1 U1 169.7(3)
P2 O2 U1 172.3(3)
C7 N1 C1 116.6(5)
C7 N1 U1 123.4(4)
C1 N1 U1 120.0(4)
C21 N2 C15 119.0(5)
C21 N2 U1 117.9(4)
C15 N2 U1 122.0(4)
C35 N3 C29 119.8(5)
C35 N3 U1 129.8(4)
C29 N3 U1 110.4(3)
C2 C1 N1 121.3(5)
C2 C1 C6 117.4(6)
N1 C1 C6 121.1(6)
C3 C2 C1 121.2(6)
C2 C3 C4 121.5(7)
C3 C4 C5 118.4(7)
C6 C5 C4 121.2(7)
C5 C6 C1 120.1(6)
C8 C7 N1 121.7(6)
C8 C7 C12 116.9(6)
N1 C7 C12 121.3(5)
C9 C8 C7 121.0(7)
C8 C9 C10 122.1(7)
C8 C9 C13 119.1(7)
C10 C9 C13 118.8(7)
C11 C10 C9 117.4(6)
C10 C11 C12 122.1(7)
C10 C11 C14 120.1(7)
C12 C11 C14 117.7(7)
C11 C12 C7 120.5(6)
F2 C13 F3 107.5(8)
F2 C13 F1 107.5(9)
F3 C13 F1 103.9(7)
F2 C13 C9 113.4(7)
F3 C13 C9 111.6(8)
F1 C13 C9 112.4(7)
F6 C14 F4 106.4(7)
F6 C14 F5 107.2(8)
F4 C14 F5 104.4(8)
F6 C14 C11 112.8(7)
F4 C14 C11 112.2(7)
F5 C14 C11 113.3(7)
C20 C15 C16 117.6(6)
C20 C15 N2 119.6(6)
C16 C15 N2 122.6(6)
C17 C16 C15 120.3(7)
C18 C17 C16 120.7(7)
C19 C18 C17 119.3(7)
C18 C19 C20 120.1(8)
C15 C20 C19 122.0(7)
N2 C21 C22 124.5(6)
N2 C21 C26 118.6(6)
C22 C21 C26 116.7(6)
C23 C22 C21 121.4(7)
C24 C23 C22 121.6(7)
C24 C23 C27 118.7(7)
C22 C23 C27 119.6(7)
C23 C24 C25 117.4(7)
C26 C25 C24 121.8(7)
C26 C25 C28 119.6(7)
C24 C25 C28 118.5(7)
C25 C26 C21 120.9(7)
F8 C27 F9 109.8(9)
F8 C27 F7 104.3(10)
F9 C27 F7 101.3(8)
F8 C27 C23 115.2(7)
F9 C27 C23 114.0(9)
F7 C27 C23 110.8(8)
F11 C28 F12 106.5(8)
F11 C28 F10 103.8(9)
F12 C28 F10 104.1(8)
F11 C28 C25 114.7(6)
F12 C28 C25 114.0(8)
F10 C28 C25 112.8(7)
C34 C29 N3 119.7(6)
C34 C29 C30 117.1(6)
N3 C29 C30 122.9(5)
C31 C30 C29 121.2(6)
C30 C31 C32 120.3(7)
C33 C32 C31 119.2(6)
C32 C33 C34 121.6(6)
C33 C34 C29 120.6(6)
N3 C35 C40 119.3(6)
N3 C35 C36 123.7(5)
C40 C35 C36 117.0(5)
C37 C36 C35 120.9(6)
C38 C37 C36 121.3(6)
C38 C37 C41 119.2(6)
C36 C37 C41 119.5(6)
C39 C38 C37 118.0(6)
C38 C39 C40 121.7(6)
C38 C39 C42 119.8(6)
C40 C39 C42 118.4(7)
C39 C40 C35 121.2(6)
F14 C41 F13 105.7(8)
F14 C41 F15 105.9(7)
F13 C41 F15 104.0(7)
F14 C41 C37 115.3(6)
F13 C41 C37 111.5(6)
F15 C41 C37 113.5(7)
F16 C42 F18 109.4(9)
F16 C42 F17 103.4(9)
F18 C42 F17 101.3(9)
F16 C42 C39 114.9(7)
F18 C42 C39 116.0(6)
F17 C42 C39 110.2(8)
C44 C43 C48 124.2(8)
C44 C43 P1 118.4(7)
C48 C43 P1 117.4(6)
C43 C44 C45 119.4(10)
C44 C45 C46 119.9(10)
C47 C46 C45 120.7(10)
C46 C47 C48 119.6(11)
C43 C48 C47 115.8(8)
C54 C49 C50 120.9(7)
C54 C49 P1 118.7(6)
C50 C49 P1 120.4(6)
C51 C50 C49 120.2(9)
C50 C51 C52 119.6(9)
C51 C52 C53 120.7(8)
C52 C53 C54 120.3(10)
C49 C54 C53 118.2(9)
C56 C55 C60 118.5(7)
C56 C55 P1 121.7(6)
C60 C55 P1 119.7(6)
C57 C56 C55 120.2(8)
C58 C57 C56 121.1(9)
C59 C58 C57 119.4(8)
C58 C59 C60 120.8(9)
C59 C60 C55 119.9(8)
C66 C61 C62 119.7(6)
C66 C61 P2 118.9(5)
C62 C61 P2 121.2(5)
C63 C62 C61 119.4(8)
C64 C63 C62 120.6(8)
C65 C64 C63 119.8(7)
C64 C65 C66 120.9(8)
C65 C66 C61 119.5(7)
C72 C67 C68 118.5(7)
C72 C67 P2 122.8(5)
C68 C67 P2 118.7(5)
C69 C68 C67 120.5(7)
C70 C69 C68 122.0(7)
C69 C70 C71 118.3(8)
C70 C71 C72 119.9(9)
C67 C72 C71 120.7(8)
C74 C73 C78 118.4(7)
C74 C73 P2 123.6(5)
C78 C73 P2 118.0(5)
C73 C74 C75 121.0(8)
C76 C75 C74 120.0(8)
C75 C76 C77 119.8(8)
C76 C77 C78 120.6(8)
C77 C78 C73 120.1(8)
C84 C79 C80 120.0
C84 C79 C85 120.0
C80 C79 C85 120.0
C81 C80 C79 120.0
C80 C81 C82 120.0
C81 C82 C83 120.0
C82 C83 C84 120.0
C79 C84 C83 120.0
C87 C86 C91 120.0
C87 C86 C92 120.0
C91 C86 C92 120.0
C86 C87 C88 120.0
C89 C88 C87 120.0
C88 C89 C90 120.0
C89 C90 C91 120.0
C86 C91 C90 120.0

loop_
_geom_bond_atom_site_label_1
_geom_bond_atom_site_label_2
_geom_bond_distance
U1 O2 2.387(4)
U1 O1 2.388(5)
U1 N1 2.390(5)
U1 N3 2.390(5)
U1 N2 2.426(5)
P1 O1 1.509(5)
P1 C55 1.787(7)
P1 C49 1.799(7)
P1 C43 1.814(7)
P2 O2 1.506(5)
P2 C67 1.791(6)
P2 C61 1.796(6)
P2 C73 1.799(6)
F1 C13 1.341(10)
F2 C13 1.322(11)
F3 C13 1.339(11)
F4 C14 1.335(10)
F5 C14 1.342(11)
F6 C14 1.326(9)
F7 C27 1.351(12)
F8 C27 1.300(11)
F9 C27 1.308(11)
F10 C28 1.303(10)
F11 C28 1.291(10)
F12 C28 1.296(10)
F13 C41 1.306(9)
F14 C41 1.281(9)
F15 C41 1.310(9)
F16 C42 1.236(11)
F17 C42 1.329(12)
F18 C42 1.261(10)
N1 C7 1.398(7)
N1 C1 1.402(8)
N2 C21 1.379(8)
N2 C15 1.418(8)
N3 C35 1.380(7)
N3 C29 1.408(8)
C1 C2 1.397(9)
C1 C6 1.412(8)
C2 C3 1.366(9)
C3 C4 1.375(10)
C4 C5 1.385(11)
C5 C6 1.382(10)
C7 C8 1.397(9)
C7 C12 1.398(9)
C8 C9 1.377(9)
C9 C10 1.377(11)
C9 C13 1.503(11)
C10 C11 1.366(10)
C11 C12 1.393(9)
C11 C14 1.496(11)
C15 C20 1.383(10)
C15 C16 1.406(9)
C16 C17 1.392(10)
C17 C18 1.385(12)
C18 C19 1.376(11)
C19 C20 1.386(9)
C21 C22 1.392(9)
C21 C26 1.414(10)
C22 C23 1.385(10)
C23 C24 1.380(11)
C23 C27 1.479(11)
C24 C25 1.392(10)
C25 C26 1.374(10)
C25 C28 1.491(11)
C29 C34 1.397(8)
C29 C30 1.409(9)
C30 C31 1.380(9)
C31 C32 1.391(10)
C32 C33 1.356(10)
C33 C34 1.388(9)
C35 C40 1.397(8)
C35 C36 1.401(9)
C36 C37 1.393(8)
C37 C38 1.383(9)
C37 C41 1.485(9)
C38 C39 1.373(10)
C39 C40 1.384(9)
C39 C42 1.499(10)
C43 C44 1.356(10)
C43 C48 1.358(11)
C44 C45 1.382(14)
C45 C46 1.383(16)
C46 C47 1.366(15)
C47 C48 1.471(13)
C49 C54 1.378(11)
C49 C50 1.393(11)
C50 C51 1.366(12)
C51 C52 1.367(14)
C52 C53 1.385(14)
C53 C54 1.392(11)
C55 C56 1.376(11)
C55 C60 1.385(10)
C56 C57 1.365(12)
C57 C58 1.356(13)
C58 C59 1.353(14)
C59 C60 1.373(11)
C61 C66 1.386(9)
C61 C62 1.391(9)
C62 C63 1.380(10)
C63 C64 1.369(12)
C64 C65 1.369(12)
C65 C66 1.375(10)
C67 C72 1.339(10)
C67 C68 1.375(9)
C68 C69 1.362(10)
C69 C70 1.339(12)
C70 C71 1.369(12)
C71 C72 1.402(12)
C73 C74 1.355(10)
C73 C78 1.375(10)
C74 C75 1.379(10)
C75 C76 1.340(12)
C76 C77 1.360(13)
C77 C78 1.363(12)
C79 C84 1.3949
C79 C80 1.3950
C79 C85 1.5402
C80 C81 1.3950
C81 C82 1.3950
C82 C83 1.3950
C83 C84 1.3951
C86 C87 1.3949
C86 C91 1.3950
C86 C92 1.5401
C87 C88 1.3951
C88 C89 1.3949
C89 C90 1.3950
C90 C91 1.3950
